data_1556410
loop_
_publ_author_name
'Wilson, Daniel W. N.'
'Franco, Mauricio P.'
'Myers, William K.'
'McGrady, John E.'
'Goicoechea, Jose M.'

_publ_section_title
;
 Base induced isomerisation of a phosphaethynolato-borane: mechanistic
 insights into boryl migration and decarbonylation to afford a triplet
 phosphinidene
;
_journal_issue 3
_journal_name_full 'Chemical Science'
_journal_page_first 862
_journal_page_last 869
_journal_paper_doi 10.1039/C9SC05969E
_journal_volume 11
_journal_year 2020
_chemical_formula_moiety 'C46 H58 B N4 P'
_chemical_formula_sum 'C46 H58 B N4 P'
_chemical_formula_weight 708.74
_chemical_name_systematic
;
 [{(Mes)N}{(Mes)NCP}C]B[{N(2,6-iPr-C6H3)}2(CH)2]
;
_space_group_crystal_system triclinic
_space_group_IT_number 2
_space_group_name_Hall '-P 1'
_space_group_name_H-M_alt 'P -1'
_atom_sites_solution_hydrogens geom
_audit_creation_method SHELXL-2018/1
_audit_update_record
;
2019-11-01 deposited with the CCDC.	2019-12-02 downloaded from the CCDC.
;
_cell_angle_alpha 82.534(2)
_cell_angle_beta 88.654(2)
_cell_angle_gamma 84.679(2)
_cell_formula_units_Z 2
_cell_length_a 10.6744(3)
_cell_length_b 13.4621(4)
_cell_length_c 14.8146(4)
_cell_measurement_reflns_used 15437
_cell_measurement_temperature 150(2)
_cell_measurement_theta_max 76.5550
_cell_measurement_theta_min 3.0070
_cell_volume 2101.57(10)
_computing_cell_refinement 'CrysAlisPro 1.171.39.46 (Rigaku OD, 2018)'
_computing_data_collection 'CrysAlisPro 1.171.39.46 (Rigaku OD, 2018)'
_computing_data_reduction 'CrysAlisPro 1.171.39.46 (Rigaku OD, 2018)'
_computing_structure_refinement 'SHELXL-2018/1 (Sheldrick, 2018)'
_computing_structure_solution 'SHELXS-97 (Sheldrick, 1990)'
_diffrn_ambient_temperature 150(2)
_diffrn_detector_area_resol_mean 10.4102
_diffrn_measured_fraction_theta_full 1.000
_diffrn_measured_fraction_theta_max 0.992
_diffrn_measurement_device_type 'SuperNova, Dual, Cu at zero, Atlas'
_diffrn_measurement_method '\w scans'
_diffrn_radiation_monochromator mirror
_diffrn_radiation_source 'SuperNova (Cu) X-ray Source'
_diffrn_radiation_type CuK\a
_diffrn_radiation_wavelength 1.54184
_diffrn_reflns_av_R_equivalents 0.0336
_diffrn_reflns_av_unetI/netI 0.0241
_diffrn_reflns_Laue_measured_fraction_full 1.000
_diffrn_reflns_Laue_measured_fraction_max 0.992
_diffrn_reflns_limit_h_max 13
_diffrn_reflns_limit_h_min -13
_diffrn_reflns_limit_k_max 16
_diffrn_reflns_limit_k_min -16
_diffrn_reflns_limit_l_max 18
_diffrn_reflns_limit_l_min -18
_diffrn_reflns_number 37991
_diffrn_reflns_point_group_measured_fraction_full 1.000
_diffrn_reflns_point_group_measured_fraction_max 0.992
_diffrn_reflns_theta_full 67.684
_diffrn_reflns_theta_max 76.569
_diffrn_reflns_theta_min 3.009
_exptl_absorpt_coefficient_mu 0.836
_exptl_absorpt_correction_T_max 1.00000
_exptl_absorpt_correction_T_min 0.91892
_exptl_absorpt_correction_type multi-scan
_exptl_absorpt_process_details
;
CrysAlisPro 1.171.39.46 (Rigaku Oxford Diffraction, 2018)
Empirical absorption correction using spherical harmonics,
 implemented in SCALE3 ABSPACK scaling algorithm.
;
_exptl_crystal_colour yellow
_exptl_crystal_density_diffrn 1.120
_exptl_crystal_description block
_exptl_crystal_F_000 764
_exptl_crystal_size_max 0.320
_exptl_crystal_size_mid 0.160
_exptl_crystal_size_min 0.090
_refine_diff_density_max 0.295
_refine_diff_density_min -0.287
_refine_diff_density_rms 0.035
_refine_ls_extinction_method none
_refine_ls_goodness_of_fit_ref 1.041
_refine_ls_hydrogen_treatment constr
_refine_ls_matrix_type full
_refine_ls_number_parameters 483
_refine_ls_number_reflns 8780
_refine_ls_number_restraints 0
_refine_ls_restrained_S_all 1.041
_refine_ls_R_factor_all 0.0440
_refine_ls_R_factor_gt 0.0363
_refine_ls_shift/su_max 0.000
_refine_ls_shift/su_mean 0.000
_refine_ls_structure_factor_coef Fsqd
_refine_ls_weighting_details 'w=1/[\s^2^(Fo^2^)+(0.0444P)^2^+0.5438P] where P=(Fo^2^+2Fc^2^)/3'
_refine_ls_weighting_scheme calc
_refine_ls_wR_factor_gt 0.0914
_refine_ls_wR_factor_ref 0.0969
_reflns_Friedel_coverage 0.000
_reflns_number_gt 7530
_reflns_number_total 8780
_reflns_threshold_expression 'I > 2\s(I)'
_cod_data_source_file c9sc05969e2.cif
_cod_data_source_block DW352
_cod_depositor_comments
;Adding full bibliography for 1556409--1556415.cif.

 Adding full bibliography for 1556409--1556415.cif.
;
_cod_database_code 1556410
_shelx_shelxl_version_number 2018/1
_shelx_space_group_comment
;
The symmetry employed for this shelxl refinement is uniquely defined
by the following loop, which should always be used as a source of
symmetry information in preference to the above space-group names.
They are only intended as comments.
;
_shelx_estimated_absorpt_t_min 0.776
_shelx_estimated_absorpt_t_max 0.929

loop_
_space_group_symop_operation_xyz
'x, y, z'
'-x, -y, -z'

loop_
_atom_site_label
_atom_site_type_symbol
_atom_site_fract_x
_atom_site_fract_y
_atom_site_fract_z
_atom_site_U_iso_or_equiv
_atom_site_adp_type
_atom_site_occupancy
_atom_site_site_symmetry_order
_atom_site_calc_flag
_atom_site_refinement_flags_posn
_atom_site_refinement_flags_adp
P1 P 0.08259(3) 0.24206(2) 0.19827(2) 0.02945(8) Uani 1 1 d . .
B1 B 0.17846(11) 0.34654(9) 0.33486(8) 0.0203(2) Uani 1 1 d . .
C1 C 0.20927(10) 0.25714(8) 0.27619(7) 0.0210(2) Uani 1 1 d . .
N1 N 0.31477(9) 0.20463(7) 0.29361(7) 0.0244(2) Uani 1 1 d . .
C2 C 0.35310(10) 0.11848(9) 0.25131(8) 0.0241(2) Uani 1 1 d . .
C3 C 0.42197(11) 0.12793(9) 0.16938(8) 0.0274(2) Uani 1 1 d . .
C4 C 0.46411(12) 0.04097(10) 0.13208(9) 0.0309(3) Uani 1 1 d . .
H4 H 0.509997 0.046715 0.076201 0.037 Uiso 1 1 calc R U
C5 C 0.44090(11) -0.05417(9) 0.17433(9) 0.0300(3) Uani 1 1 d . .
C6 C 0.37449(11) -0.06098(9) 0.25653(8) 0.0276(2) Uani 1 1 d . .
H6 H 0.358582 -0.125551 0.286214 0.033 Uiso 1 1 calc R U
C7 C 0.33065(11) 0.02360(9) 0.29662(8) 0.0256(2) Uani 1 1 d . .
C8 C 0.44926(13) 0.23050(10) 0.12406(9) 0.0354(3) Uani 1 1 d . .
H8A H 0.505602 0.223323 0.071659 0.053 Uiso 1 1 calc R U
H8B H 0.489562 0.265991 0.167581 0.053 Uiso 1 1 calc R U
H8C H 0.370373 0.268937 0.103431 0.053 Uiso 1 1 calc R U
C9 C 0.48581(14) -0.14767(11) 0.13240(11) 0.0423(3) Uani 1 1 d . .
H9A H 0.522215 -0.199263 0.179687 0.064 Uiso 1 1 calc R U
H9B H 0.549781 -0.131546 0.085592 0.064 Uiso 1 1 calc R U
H9C H 0.414611 -0.172916 0.104704 0.064 Uiso 1 1 calc R U
C10 C 0.25885(13) 0.01463(10) 0.38533(9) 0.0347(3) Uani 1 1 d . .
H10A H 0.171376 0.042087 0.374857 0.052 Uiso 1 1 calc R U
H10B H 0.297428 0.052309 0.427983 0.052 Uiso 1 1 calc R U
H10C H 0.260905 -0.056354 0.411010 0.052 Uiso 1 1 calc R U
N2 N 0.12933(9) 0.05965(7) 0.11759(7) 0.0270(2) Uani 1 1 d . .
C11 C 0.12713(11) 0.13344(9) 0.15344(8) 0.0250(2) Uani 1 1 d . .
C12 C 0.15679(10) 0.01066(9) 0.04078(8) 0.0243(2) Uani 1 1 d . .
C13 C 0.18305(11) 0.06759(9) -0.04251(8) 0.0266(2) Uani 1 1 d . .
C14 C 0.20712(12) 0.01694(9) -0.11774(9) 0.0289(2) Uani 1 1 d . .
H14 H 0.225074 0.054287 -0.174738 0.035 Uiso 1 1 calc R U
C15 C 0.20574(11) -0.08726(9) -0.11218(9) 0.0288(3) Uani 1 1 d . .
C16 C 0.17852(11) -0.14079(9) -0.02852(9) 0.0288(3) Uani 1 1 d . .
H16 H 0.177219 -0.211714 -0.024179 0.035 Uiso 1 1 calc R U
C17 C 0.15303(11) -0.09387(9) 0.04931(8) 0.0262(2) Uani 1 1 d . .
C18 C 0.18253(13) 0.17973(9) -0.05013(9) 0.0330(3) Uani 1 1 d . .
H18A H 0.199806 0.206723 -0.113399 0.050 Uiso 1 1 calc R U
H18B H 0.247494 0.197108 -0.010757 0.050 Uiso 1 1 calc R U
H18C H 0.099956 0.208678 -0.031220 0.050 Uiso 1 1 calc R U
C19 C 0.23305(14) -0.13886(11) -0.19588(10) 0.0383(3) Uani 1 1 d . .
H19A H 0.238143 -0.211929 -0.178877 0.057 Uiso 1 1 calc R U
H19B H 0.313260 -0.119785 -0.223212 0.057 Uiso 1 1 calc R U
H19C H 0.165501 -0.118388 -0.239936 0.057 Uiso 1 1 calc R U
C20 C 0.12316(13) -0.15267(9) 0.13922(9) 0.0325(3) Uani 1 1 d . .
H20A H 0.114679 -0.222723 0.130749 0.049 Uiso 1 1 calc R U
H20B H 0.044093 -0.123320 0.163641 0.049 Uiso 1 1 calc R U
H20C H 0.191233 -0.150341 0.181935 0.049 Uiso 1 1 calc R U
N3 N 0.12794(9) 0.44794(7) 0.30756(6) 0.02199(19) Uani 1 1 d . .
N4 N 0.19695(9) 0.34043(7) 0.43088(6) 0.02200(19) Uani 1 1 d . .
C21 C 0.11756(12) 0.49803(9) 0.38497(8) 0.0278(2) Uani 1 1 d . .
H21 H 0.086563 0.566383 0.385778 0.033 Uiso 1 1 calc R U
C22 C 0.15831(12) 0.43425(9) 0.45787(8) 0.0279(2) Uani 1 1 d . .
H22 H 0.160510 0.450414 0.518317 0.033 Uiso 1 1 calc R U
C23 C 0.09820(11) 0.49998(8) 0.21862(8) 0.0228(2) Uani 1 1 d . .
C24 C 0.19754(12) 0.52409(8) 0.15787(8) 0.0264(2) Uani 1 1 d . .
C25 C 0.16615(14) 0.57225(9) 0.07117(8) 0.0324(3) Uani 1 1 d . .
H25 H 0.231269 0.588492 0.028485 0.039 Uiso 1 1 calc R U
C26 C 0.04184(14) 0.59682(9) 0.04616(9) 0.0352(3) Uani 1 1 d . .
H26 H 0.022383 0.629113 -0.013383 0.042 Uiso 1 1 calc R U
C27 C -0.05363(13) 0.57451(9) 0.10749(9) 0.0327(3) Uani 1 1 d . .
H27 H -0.138513 0.592745 0.089889 0.039 Uiso 1 1 calc R U
C28 C -0.02816(12) 0.52558(9) 0.19510(8) 0.0277(2) Uani 1 1 d . .
C29 C 0.33421(12) 0.50135(10) 0.18651(9) 0.0338(3) Uani 1 1 d . .
H29 H 0.343232 0.432283 0.221260 0.041 Uiso 1 1 calc R U
C30 C 0.42672(15) 0.50256(13) 0.10609(12) 0.0499(4) Uani 1 1 d . .
H30A H 0.399591 0.460102 0.062618 0.075 Uiso 1 1 calc R U
H30B H 0.510867 0.476699 0.128084 0.075 Uiso 1 1 calc R U
H30C H 0.429008 0.571657 0.076008 0.075 Uiso 1 1 calc R U
C31 C 0.36969(16) 0.57513(15) 0.25027(12) 0.0540(4) Uani 1 1 d . .
H31A H 0.357686 0.643992 0.218908 0.081 Uiso 1 1 calc R U
H31B H 0.458016 0.559448 0.267686 0.081 Uiso 1 1 calc R U
H31C H 0.316043 0.569106 0.304944 0.081 Uiso 1 1 calc R U
C32 C -0.13654(12) 0.50111(10) 0.25971(10) 0.0371(3) Uani 1 1 d . .
H32 H -0.100433 0.466409 0.318417 0.045 Uiso 1 1 calc R U
C33 C -0.21936(16) 0.42978(13) 0.22194(17) 0.0654(6) Uani 1 1 d . .
H33A H -0.256422 0.462469 0.164504 0.098 Uiso 1 1 calc R U
H33B H -0.286608 0.413064 0.265926 0.098 Uiso 1 1 calc R U
H33C H -0.168146 0.368073 0.211179 0.098 Uiso 1 1 calc R U
C34 C -0.21646(15) 0.59624(12) 0.27986(11) 0.0452(3) Uani 1 1 d . .
H34A H -0.163157 0.640901 0.305353 0.068 Uiso 1 1 calc R U
H34B H -0.283156 0.577834 0.323761 0.068 Uiso 1 1 calc R U
H34C H -0.254246 0.630906 0.223364 0.068 Uiso 1 1 calc R U
C35 C 0.23867(11) 0.25573(8) 0.49597(7) 0.0238(2) Uani 1 1 d . .
C36 C 0.36837(12) 0.22891(9) 0.50697(8) 0.0282(2) Uani 1 1 d . .
C37 C 0.40515(13) 0.14597(11) 0.57015(9) 0.0367(3) Uani 1 1 d . .
H37 H 0.492248 0.126105 0.578682 0.044 Uiso 1 1 calc R U
C38 C 0.31810(14) 0.09212(11) 0.62052(9) 0.0408(3) Uani 1 1 d . .
H38 H 0.345482 0.035829 0.663197 0.049 Uiso 1 1 calc R U
C39 C 0.19118(14) 0.11983(11) 0.60907(9) 0.0369(3) Uani 1 1 d . .
H39 H 0.131843 0.082141 0.644013 0.044 Uiso 1 1 calc R U
C40 C 0.14853(12) 0.20249(9) 0.54684(8) 0.0279(2) Uani 1 1 d . .
C41 C 0.46720(12) 0.28838(11) 0.45517(10) 0.0353(3) Uani 1 1 d . .
H41 H 0.424875 0.333559 0.403714 0.042 Uiso 1 1 calc R U
C42 C 0.57164(13) 0.22094(13) 0.41522(11) 0.0460(4) Uani 1 1 d . .
H42A H 0.619720 0.180519 0.464765 0.069 Uiso 1 1 calc R U
H42B H 0.627801 0.262788 0.377051 0.069 Uiso 1 1 calc R U
H42C H 0.534330 0.176292 0.378228 0.069 Uiso 1 1 calc R U
C43 C 0.52332(19) 0.35434(16) 0.51760(15) 0.0659(5) Uani 1 1 d . .
H43A H 0.456886 0.402079 0.537746 0.099 Uiso 1 1 calc R U
H43B H 0.588499 0.391386 0.484306 0.099 Uiso 1 1 calc R U
H43C H 0.560513 0.311800 0.570723 0.099 Uiso 1 1 calc R U
C44 C 0.00827(12) 0.23130(10) 0.53286(9) 0.0323(3) Uani 1 1 d . .
H44 H -0.002714 0.304186 0.507832 0.039 Uiso 1 1 calc R U
C45 C -0.04316(13) 0.17185(13) 0.46276(10) 0.0435(3) Uani 1 1 d . .
H45A H 0.002815 0.184689 0.405007 0.065 Uiso 1 1 calc R U
H45B H -0.132748 0.192979 0.453330 0.065 Uiso 1 1 calc R U
H45C H -0.032470 0.099826 0.485087 0.065 Uiso 1 1 calc R U
C46 C -0.06812(14) 0.21776(11) 0.62161(10) 0.0404(3) Uani 1 1 d . .
H46A H -0.067788 0.145921 0.643818 0.061 Uiso 1 1 calc R U
H46B H -0.154920 0.246654 0.610525 0.061 Uiso 1 1 calc R U
H46C H -0.030575 0.252046 0.667315 0.061 Uiso 1 1 calc R U

loop_
_atom_site_aniso_label
_atom_site_aniso_U_11
_atom_site_aniso_U_22
_atom_site_aniso_U_33
_atom_site_aniso_U_23
_atom_site_aniso_U_13
_atom_site_aniso_U_12
P1 0.02755(15) 0.03108(16) 0.03056(16) -0.01201(13) -0.01002(12) 0.00666(12)
B1 0.0202(5) 0.0216(6) 0.0186(6) -0.0009(4) -0.0007(4) -0.0018(4)
C1 0.0248(5) 0.0208(5) 0.0167(5) 0.0000(4) -0.0003(4) -0.0016(4)
N1 0.0255(5) 0.0238(5) 0.0240(5) -0.0046(4) -0.0046(4) 0.0012(4)
C2 0.0219(5) 0.0249(5) 0.0257(6) -0.0063(4) -0.0074(4) 0.0030(4)
C3 0.0238(5) 0.0282(6) 0.0309(6) -0.0061(5) -0.0036(5) -0.0010(4)
C4 0.0273(6) 0.0337(6) 0.0329(6) -0.0107(5) 0.0018(5) -0.0013(5)
C5 0.0259(6) 0.0286(6) 0.0365(7) -0.0108(5) -0.0052(5) 0.0024(5)
C6 0.0258(6) 0.0247(6) 0.0323(6) -0.0042(5) -0.0089(5) 0.0017(4)
C7 0.0237(5) 0.0271(6) 0.0257(6) -0.0039(5) -0.0078(4) 0.0013(4)
C8 0.0392(7) 0.0316(7) 0.0357(7) -0.0063(5) 0.0053(5) -0.0043(5)
C9 0.0424(8) 0.0332(7) 0.0537(9) -0.0182(6) 0.0049(7) 0.0004(6)
C10 0.0436(7) 0.0288(6) 0.0307(6) -0.0021(5) 0.0006(5) -0.0008(5)
N2 0.0264(5) 0.0272(5) 0.0279(5) -0.0061(4) -0.0068(4) -0.0010(4)
C11 0.0241(5) 0.0273(6) 0.0234(5) -0.0024(4) -0.0053(4) -0.0018(4)
C12 0.0227(5) 0.0247(5) 0.0265(6) -0.0064(4) -0.0066(4) -0.0010(4)
C13 0.0252(5) 0.0239(6) 0.0311(6) -0.0043(5) -0.0058(5) -0.0016(4)
C14 0.0304(6) 0.0292(6) 0.0275(6) -0.0037(5) -0.0021(5) -0.0041(5)
C15 0.0259(6) 0.0301(6) 0.0325(6) -0.0100(5) -0.0033(5) -0.0038(5)
C16 0.0287(6) 0.0224(5) 0.0368(7) -0.0072(5) -0.0052(5) -0.0038(4)
C17 0.0244(5) 0.0246(6) 0.0298(6) -0.0032(5) -0.0073(5) -0.0025(4)
C18 0.0422(7) 0.0240(6) 0.0327(6) -0.0025(5) -0.0010(5) -0.0035(5)
C19 0.0426(7) 0.0381(7) 0.0383(7) -0.0168(6) 0.0014(6) -0.0092(6)
C20 0.0377(7) 0.0281(6) 0.0315(6) -0.0001(5) -0.0061(5) -0.0062(5)
N3 0.0268(5) 0.0197(4) 0.0188(4) -0.0016(4) -0.0005(4) 0.0004(4)
N4 0.0265(5) 0.0208(4) 0.0182(4) -0.0013(4) -0.0011(4) -0.0009(4)
C21 0.0371(6) 0.0216(5) 0.0245(6) -0.0058(4) 0.0010(5) 0.0022(5)
C22 0.0373(6) 0.0260(6) 0.0208(5) -0.0061(4) 0.0008(5) -0.0009(5)
C23 0.0308(6) 0.0160(5) 0.0209(5) -0.0008(4) -0.0028(4) -0.0006(4)
C24 0.0355(6) 0.0194(5) 0.0240(6) -0.0022(4) 0.0004(5) -0.0022(4)
C25 0.0502(8) 0.0231(6) 0.0228(6) -0.0005(5) 0.0037(5) -0.0024(5)
C26 0.0600(9) 0.0226(6) 0.0218(6) 0.0000(5) -0.0096(6) 0.0014(5)
C27 0.0411(7) 0.0228(6) 0.0337(7) -0.0019(5) -0.0141(5) 0.0015(5)
C28 0.0328(6) 0.0197(5) 0.0298(6) -0.0009(4) -0.0058(5) -0.0004(4)
C29 0.0313(6) 0.0348(7) 0.0333(7) 0.0027(5) 0.0051(5) -0.0039(5)
C30 0.0417(8) 0.0533(9) 0.0506(9) 0.0052(7) 0.0166(7) -0.0033(7)
C31 0.0404(8) 0.0721(11) 0.0545(10) -0.0166(9) -0.0024(7) -0.0188(8)
C32 0.0284(6) 0.0344(7) 0.0448(8) 0.0077(6) -0.0036(6) 0.0001(5)
C33 0.0353(8) 0.0437(9) 0.1205(18) -0.0201(10) 0.0096(9) -0.0106(7)
C34 0.0458(8) 0.0467(8) 0.0423(8) -0.0076(7) 0.0042(6) 0.0019(7)
C35 0.0309(6) 0.0237(5) 0.0162(5) -0.0009(4) -0.0037(4) -0.0006(4)
C36 0.0311(6) 0.0311(6) 0.0221(5) -0.0020(5) -0.0059(5) -0.0022(5)
C37 0.0348(7) 0.0425(7) 0.0301(7) 0.0033(6) -0.0110(5) 0.0027(5)
C38 0.0494(8) 0.0394(7) 0.0283(7) 0.0112(6) -0.0076(6) 0.0037(6)
C39 0.0437(7) 0.0360(7) 0.0273(6) 0.0090(5) 0.0024(5) -0.0034(6)
C40 0.0331(6) 0.0287(6) 0.0210(5) -0.0004(5) 0.0004(5) -0.0016(5)
C41 0.0296(6) 0.0389(7) 0.0367(7) 0.0010(6) -0.0053(5) -0.0058(5)
C42 0.0286(7) 0.0591(10) 0.0485(9) -0.0010(7) -0.0013(6) -0.0024(6)
C43 0.0629(11) 0.0655(12) 0.0783(13) -0.0257(10) 0.0038(10) -0.0314(9)
C44 0.0314(6) 0.0313(6) 0.0320(6) 0.0019(5) 0.0062(5) -0.0013(5)
C45 0.0299(7) 0.0631(10) 0.0373(7) -0.0066(7) 0.0008(6) -0.0040(6)
C46 0.0436(8) 0.0373(7) 0.0401(8) -0.0048(6) 0.0150(6) -0.0059(6)

loop_
_atom_type_symbol
_atom_type_description
_atom_type_scat_dispersion_real
_atom_type_scat_dispersion_imag
_atom_type_scat_source
C C 0.0181 0.0091 'International Tables Vol C Tables 4.2.6.8 and 6.1.1.4'
H H 0.0000 0.0000 'International Tables Vol C Tables 4.2.6.8 and 6.1.1.4'
N N 0.0311 0.0180 'International Tables Vol C Tables 4.2.6.8 and 6.1.1.4'
P P 0.2955 0.4335 'International Tables Vol C Tables 4.2.6.8 and 6.1.1.4'
B B 0.0090 0.0039 'International Tables Vol C Tables 4.2.6.8 and 6.1.1.4'

loop_
_geom_angle_atom_site_label_1
_geom_angle_atom_site_label_2
_geom_angle_atom_site_label_3
_geom_angle
C11 P1 C1 105.51(5)
N3 B1 N4 104.94(9)
N3 B1 C1 129.88(10)
N4 B1 C1 125.18(10)
N1 C1 B1 115.30(10)
N1 C1 P1 130.90(9)
B1 C1 P1 113.71(7)
C1 N1 C2 122.50(10)
C3 C2 C7 121.01(11)
C3 C2 N1 119.99(11)
C7 C2 N1 118.77(11)
C4 C3 C2 118.50(11)
C4 C3 C8 121.55(12)
C2 C3 C8 119.95(11)
C5 C4 C3 121.86(12)
C5 C4 H4 119.1
C3 C4 H4 119.1
C6 C5 C4 118.16(11)
C6 C5 C9 120.63(12)
C4 C5 C9 121.21(12)
C7 C6 C5 122.17(11)
C7 C6 H6 118.9
C5 C6 H6 118.9
C6 C7 C2 118.28(11)
C6 C7 C10 121.33(11)
C2 C7 C10 120.38(11)
C3 C8 H8A 109.5
C3 C8 H8B 109.5
H8A C8 H8B 109.5
C3 C8 H8C 109.5
H8A C8 H8C 109.5
H8B C8 H8C 109.5
C5 C9 H9A 109.5
C5 C9 H9B 109.5
H9A C9 H9B 109.5
C5 C9 H9C 109.5
H9A C9 H9C 109.5
H9B C9 H9C 109.5
C7 C10 H10A 109.5
C7 C10 H10B 109.5
H10A C10 H10B 109.5
C7 C10 H10C 109.5
H10A C10 H10C 109.5
H10B C10 H10C 109.5
C11 N2 C12 149.38(12)
N2 C11 P1 164.76(10)
N2 C12 C17 118.52(11)
N2 C12 C13 119.31(10)
C17 C12 C13 122.14(11)
C14 C13 C12 117.85(11)
C14 C13 C18 121.22(11)
C12 C13 C18 120.92(11)
C13 C14 C15 121.96(12)
C13 C14 H14 119.0
C15 C14 H14 119.0
C16 C15 C14 118.37(11)
C16 C15 C19 121.69(11)
C14 C15 C19 119.94(12)
C15 C16 C17 122.20(11)
C15 C16 H16 118.9
C17 C16 H16 118.9
C16 C17 C12 117.48(11)
C16 C17 C20 121.60(11)
C12 C17 C20 120.92(11)
C13 C18 H18A 109.5
C13 C18 H18B 109.5
H18A C18 H18B 109.5
C13 C18 H18C 109.5
H18A C18 H18C 109.5
H18B C18 H18C 109.5
C15 C19 H19A 109.5
C15 C19 H19B 109.5
H19A C19 H19B 109.5
C15 C19 H19C 109.5
H19A C19 H19C 109.5
H19B C19 H19C 109.5
C17 C20 H20A 109.5
C17 C20 H20B 109.5
H20A C20 H20B 109.5
C17 C20 H20C 109.5
H20A C20 H20C 109.5
H20B C20 H20C 109.5
C21 N3 B1 108.11(9)
C21 N3 C23 121.31(9)
B1 N3 C23 130.44(9)
C22 N4 B1 108.27(9)
C22 N4 C35 121.46(9)
B1 N4 C35 130.14(9)
C22 C21 N3 109.32(10)
C22 C21 H21 125.3
N3 C21 H21 125.3
C21 C22 N4 109.36(10)
C21 C22 H22 125.3
N4 C22 H22 125.3
C28 C23 C24 122.03(11)
C28 C23 N3 119.25(10)
C24 C23 N3 118.71(10)
C25 C24 C23 117.59(11)
C25 C24 C29 121.08(11)
C23 C24 C29 121.30(10)
C26 C25 C24 121.23(12)
C26 C25 H25 119.4
C24 C25 H25 119.4
C27 C26 C25 120.09(11)
C27 C26 H26 120.0
C25 C26 H26 120.0
C26 C27 C28 121.34(12)
C26 C27 H27 119.3
C28 C27 H27 119.3
C27 C28 C23 117.68(12)
C27 C28 C32 119.40(11)
C23 C28 C32 122.91(11)
C24 C29 C30 113.34(12)
C24 C29 C31 110.73(12)
C30 C29 C31 109.53(13)
C24 C29 H29 107.7
C30 C29 H29 107.7
C31 C29 H29 107.7
C29 C30 H30A 109.5
C29 C30 H30B 109.5
H30A C30 H30B 109.5
C29 C30 H30C 109.5
H30A C30 H30C 109.5
H30B C30 H30C 109.5
C29 C31 H31A 109.5
C29 C31 H31B 109.5
H31A C31 H31B 109.5
C29 C31 H31C 109.5
H31A C31 H31C 109.5
H31B C31 H31C 109.5
C28 C32 C33 111.07(13)
C28 C32 C34 111.72(11)
C33 C32 C34 109.92(12)
C28 C32 H32 108.0
C33 C32 H32 108.0
C34 C32 H32 108.0
C32 C33 H33A 109.5
C32 C33 H33B 109.5
H33A C33 H33B 109.5
C32 C33 H33C 109.5
H33A C33 H33C 109.5
H33B C33 H33C 109.5
C32 C34 H34A 109.5
C32 C34 H34B 109.5
H34A C34 H34B 109.5
C32 C34 H34C 109.5
H34A C34 H34C 109.5
H34B C34 H34C 109.5
C40 C35 C36 121.89(11)
C40 C35 N4 118.87(10)
C36 C35 N4 119.24(10)
C37 C36 C35 117.59(12)
C37 C36 C41 119.88(11)
C35 C36 C41 122.50(11)
C38 C37 C36 121.50(12)
C38 C37 H37 119.2
C36 C37 H37 119.2
C37 C38 C39 120.09(12)
C37 C38 H38 120.0
C39 C38 H38 120.0
C38 C39 C40 121.04(13)
C38 C39 H39 119.5
C40 C39 H39 119.5
C39 C40 C35 117.89(12)
C39 C40 C44 120.83(11)
C35 C40 C44 121.25(11)
C36 C41 C42 112.60(12)
C36 C41 C43 109.75(12)
C42 C41 C43 110.15(13)
C36 C41 H41 108.1
C42 C41 H41 108.1
C43 C41 H41 108.1
C41 C42 H42A 109.5
C41 C42 H42B 109.5
H42A C42 H42B 109.5
C41 C42 H42C 109.5
H42A C42 H42C 109.5
H42B C42 H42C 109.5
C41 C43 H43A 109.5
C41 C43 H43B 109.5
H43A C43 H43B 109.5
C41 C43 H43C 109.5
H43A C43 H43C 109.5
H43B C43 H43C 109.5
C40 C44 C46 112.78(11)
C40 C44 C45 110.75(11)
C46 C44 C45 110.25(11)
C40 C44 H44 107.6
C46 C44 H44 107.6
C45 C44 H44 107.6
C44 C45 H45A 109.5
C44 C45 H45B 109.5
H45A C45 H45B 109.5
C44 C45 H45C 109.5
H45A C45 H45C 109.5
H45B C45 H45C 109.5
C44 C46 H46A 109.5
C44 C46 H46B 109.5
H46A C46 H46B 109.5
C44 C46 H46C 109.5
H46A C46 H46C 109.5
H46B C46 H46C 109.5

loop_
_geom_bond_atom_site_label_1
_geom_bond_atom_site_label_2
_geom_bond_distance
P1 C11 1.7070(12)
P1 C1 1.8405(11)
B1 N3 1.4311(15)
B1 N4 1.4316(15)
B1 C1 1.5801(16)
C1 N1 1.2857(14)
N1 C2 1.4121(14)
C2 C3 1.4019(17)
C2 C7 1.4021(17)
C3 C4 1.3918(17)
C3 C8 1.5055(17)
C4 C5 1.3917(18)
C4 H4 0.9500
C5 C6 1.3915(18)
C5 C9 1.5090(17)
C6 C7 1.3900(16)
C6 H6 0.9500
C7 C10 1.5026(17)
C8 H8A 0.9800
C8 H8B 0.9800
C8 H8C 0.9800
C9 H9A 0.9800
C9 H9B 0.9800
C9 H9C 0.9800
C10 H10A 0.9800
C10 H10B 0.9800
C10 H10C 0.9800
N2 C11 1.1840(16)
N2 C12 1.3997(15)
C12 C17 1.4006(16)
C12 C13 1.4022(17)
C13 C14 1.3873(17)
C13 C18 1.4987(16)
C14 C15 1.3959(17)
C14 H14 0.9500
C15 C16 1.3891(18)
C15 C19 1.5080(17)
C16 C17 1.3946(17)
C16 H16 0.9500
C17 C20 1.5017(17)
C18 H18A 0.9800
C18 H18B 0.9800
C18 H18C 0.9800
C19 H19A 0.9800
C19 H19B 0.9800
C19 H19C 0.9800
C20 H20A 0.9800
C20 H20B 0.9800
C20 H20C 0.9800
N3 C21 1.4012(14)
N3 C23 1.4374(14)
N4 C22 1.3971(14)
N4 C35 1.4382(14)
C21 C22 1.3433(17)
C21 H21 0.9500
C22 H22 0.9500
C23 C28 1.4015(16)
C23 C24 1.4080(17)
C24 C25 1.3950(17)
C24 C29 1.5214(18)
C25 C26 1.385(2)
C25 H25 0.9500
C26 C27 1.377(2)
C26 H26 0.9500
C27 C28 1.3977(17)
C27 H27 0.9500
C28 C32 1.5164(18)
C29 C30 1.5290(19)
C29 C31 1.534(2)
C29 H29 1.0000
C30 H30A 0.9800
C30 H30B 0.9800
C30 H30C 0.9800
C31 H31A 0.9800
C31 H31B 0.9800
C31 H31C 0.9800
C32 C33 1.529(2)
C32 C34 1.530(2)
C32 H32 1.0000
C33 H33A 0.9800
C33 H33B 0.9800
C33 H33C 0.9800
C34 H34A 0.9800
C34 H34B 0.9800
C34 H34C 0.9800
C35 C40 1.4003(17)
C35 C36 1.4058(17)
C36 C37 1.3933(17)
C36 C41 1.5171(18)
C37 C38 1.378(2)
C37 H37 0.9500
C38 C39 1.380(2)
C38 H38 0.9500
C39 C40 1.3981(17)
C39 H39 0.9500
C40 C44 1.5235(17)
C41 C42 1.529(2)
C41 C43 1.530(2)
C41 H41 1.0000
C42 H42A 0.9800
C42 H42B 0.9800
C42 H42C 0.9800
C43 H43A 0.9800
C43 H43B 0.9800
C43 H43C 0.9800
C44 C46 1.5303(18)
C44 C45 1.531(2)
C44 H44 1.0000
C45 H45A 0.9800
C45 H45B 0.9800
C45 H45C 0.9800
C46 H46A 0.9800
C46 H46B 0.9800
C46 H46C 0.9800
